data_9005331
loop_
_publ_author_name
'Stahl, K.'
'Hanson, J. C.'

_publ_section_title
;
 An in situ study of the edingtonite dehydration process from
 X-ray synchrotron powder diffraction
 Sample: 451 K
;
_journal_name_full 'European Journal of Mineralogy'
_journal_page_first 221
_journal_page_last 228
_journal_volume 10
_journal_year 1998
_chemical_formula_sum 'Al2 Ba0.9 Ca0.1 H3.809 O12.04 Si3'
_chemical_name_mineral Edingtonite
_space_group_IT_number 18
_symmetry_space_group_name_Hall 'P 2 2ab'
_symmetry_space_group_name_H-M 'P 21 21 2'
_cell_angle_alpha 90
_cell_angle_beta 90
_cell_angle_gamma 90
_cell_formula_units_Z 2
_cell_length_a 9.4393
_cell_length_b 9.5089
_cell_length_c 6.5042
_cell_volume 583.800
_database_code_amcsd 0006716
_exptl_crystal_density_diffrn 2.630
_cod_original_formula_sum '(Ba.9 Ca.1) Al2 Si3 O12.04 H3.809'
_cod_database_code 9005331

loop_
_space_group_symop_operation_xyz
x,y,z
1/2-x,1/2+y,-z
1/2+x,1/2-y,-z
-x,-y,z

loop_
_atom_site_label
_atom_site_fract_x
_atom_site_fract_y
_atom_site_fract_z
_atom_site_occupancy
_atom_site_U_iso_or_equiv
_atom_site_type_symbol
_atom_site_attached_hydrogens
Ba 0.50000 0.00000 0.63340 0.90000 0.03673 Ba 0
Ca 0.50000 0.00000 0.63340 0.10000 0.03673 Ca 0
Al 0.08720 0.17120 0.63510 1.00000 0.02153 Al 0
Si1 0.00000 0.00000 0.00530 1.00000 0.02153 Si 0
Si2 -0.17670 0.09410 0.38550 1.00000 0.02153 Si 0
O1 0.16680 0.32720 0.60810 1.00000 0.01773 O 0
O2 -0.05670 0.20540 0.47110 1.00000 0.01773 O 0
O3 0.18590 0.03400 0.54090 1.00000 0.01773 O 0
O4 0.02370 0.13870 0.87470 1.00000 0.01773 O 0
O5 -0.13580 0.03350 0.16650 1.00000 0.01773 O 0
Wat1 0.13360 0.33380 0.12810 0.16000 0.05193 O 2
Wat2 0.39970 0.13620 -0.02620 0.86000 0.05193 O 2

loop_
_cod_changelog_entry_id
_cod_changelog_entry_author
_cod_changelog_entry_date
_cod_changelog_entry_text
1
;cod-tools version 3.8.0
Id: cif_guess_AMCSD_atom_types 9581 2023-05-17 12:35:41Z saulius
;
2023-05-18T11:39:14+03:00
;Derived atom types and hydrogen counts
from atom names that follow the AMCSD naming convention
(Wat == water, O-H == hydroxyl).
;

loop_
_cod_related_entry_id
_cod_related_entry_database
_cod_related_entry_code
1 AMCSD 0006716
